data_1500042
loop_
_publ_author_name
'Abbattista, F'
'Mazza, D'
'Vallino, M'

_publ_section_title
;
 New Phase with K2 Ni F4 Structure in the La-Li-Fe-O System
;
_journal_coden_ASTM MRBUA
_journal_name_full 'Materials Research Bulletin'
_journal_page_first 393
_journal_page_last 398
_journal_paper_doi 10.1016/0025-5408(85)90006-6
_journal_volume 20
_journal_year 1985
_chemical_formula_structural 'La1.75 Li0.75 Fe0.5 O3.92'
_chemical_formula_sum 'Fe0.5 La1.75 Li0.75 O3.92'
_space_group_IT_number 139
_symmetry_cell_setting tetragonal
_symmetry_space_group_name_Hall '-I 4 2'
_symmetry_space_group_name_H-M 'I 4/m m m'
_cell_angle_alpha 90
_cell_angle_beta 90
_cell_angle_gamma 90
_cell_formula_units_Z 2
_cell_length_a 3.765(1)
_cell_length_b 3.765(1)
_cell_length_c 12.918(10)
_cell_volume 183.12(16)
_refine_ls_R_factor_all 0.061
_cod_data_source_file La175Li075Fe05O.cif
_cod_data_source_block 0000000
_cod_depositor_comments
;
 Changing _atom_site_label data item values to unique ones after consulting
 the original publication.

 Antanas Vaitkus,
 2017-01-11

 Adding missing _atom_type_symbol and _atom_type_oxidation_number data
 item values that correspond to the _atom_site_type_symbol data item
 values ('Ba3+', 'Li+').

 Antanas Vaitkus,
 2017-01-11
;
_cod_original_cell_volume 183.1
_cod_original_formula_sum 'La1.75 Li0.75 Fe0.5 O3.92'
_cod_database_code 1500042

loop_
_symmetry_equiv_pos_as_xyz
x,y,z
-x,-y,z
-x,y,z
x,-y,z
-y,x,z
y,-x,z
y,x,z
-y,-x,z
-x,-y,-z
x,y,-z
x,-y,-z
-x,y,-z
y,-x,-z
-y,x,-z
-y,-x,-z
y,x,-z
1/2+x,1/2+y,1/2+z
1/2-x,1/2-y,1/2+z
1/2-x,1/2+y,1/2+z
1/2+x,1/2-y,1/2+z
1/2-y,1/2+x,1/2+z
1/2+y,1/2-x,1/2+z
1/2+y,1/2+x,1/2+z
1/2-y,1/2-x,1/2+z
1/2-x,1/2-y,1/2-z
1/2+x,1/2+y,1/2-z
1/2+x,1/2-y,1/2-z
1/2-x,1/2+y,1/2-z
1/2+y,1/2-x,1/2-z
1/2-y,1/2+x,1/2-z
1/2-y,1/2-x,1/2-z
1/2+y,1/2+x,1/2-z

loop_
_atom_site_label
_atom_site_type_symbol
_atom_site_symmetry_multiplicity
_atom_site_Wyckoff_symbol
_atom_site_fract_x
_atom_site_fract_y
_atom_site_fract_z
_atom_site_occupancy
_atom_site_U_iso_or_equiv
La La3+ 4 e 0 0 0.362 0.875 0.40
Li1 Li+ 4 e 0 0 0.362 0.125 2.50
Fe Fe3+ 2 a 0 0 0 0.5 3.30
Li2 Li+ 2 a 0 0 0 0.5 0.10
O2 O2- 4 c 0.5 0 0 1.0 0.10
O1 O2- 4 e 0 0 0.184 0.96 0.10

loop_
_atom_type_symbol
_atom_type_oxidation_number
Fe3+ 3.000
O2- -2.000
La3+ 3.000
Li+ 1.000
